data_4075314
loop_
_publ_author_name
'Lee, C. K.'
'Vasam, Chandra Sekhar'
'Huang, T. W.'
'Wang, H. M. J.'
'Yang, R. Y.'
'Lee, C. S.'
'Lin, Ivan J. B.'

_publ_section_title
;
 Silver(I) N-Heterocyclic Carbenes with Long N-Alkyl Chains
;
_journal_issue 15
_journal_name_full Organometallics
_journal_page_first 3768
_journal_paper_doi 10.1021/om060198h
_journal_volume 25
_journal_year 2006
_chemical_formula_sum 'C18 H20 Ag2 Br2 N4'
_chemical_formula_weight 667.94
_chemical_name_common Me2-bimyAgBr
_chemical_name_systematic
;

 ?

;
_space_group_IT_number 14
_symmetry_cell_setting monoclinic
_symmetry_space_group_name_Hall '-P 2ybc'
_symmetry_space_group_name_H-M 'P 1 21/c 1'
_atom_sites_solution_hydrogens geom
_atom_sites_solution_primary direct
_atom_sites_solution_secondary difmap
_audit_creation_method SHELXL-97
_cell_angle_alpha 90.00
_cell_angle_beta 105.848(2)
_cell_angle_gamma 90.00
_cell_formula_units_Z 2
_cell_length_a 9.2283(15)
_cell_length_b 17.060(3)
_cell_length_c 6.7156(11)
_cell_measurement_reflns_used 2308
_cell_measurement_temperature 273(2)
_cell_measurement_theta_max 25.70
_cell_measurement_theta_min 2.59
_cell_volume 1017.1(3)
_computing_cell_refinement 'Bruker SMART'
_computing_data_collection 'Bruker SMART'
_computing_data_reduction 'Bruker SAINT'
_computing_molecular_graphics 'Bruker SHELXTL'
_computing_publication_material 'Bruker SHELXTL'
_computing_structure_refinement 'SHELXL-97 (Sheldrick, 1997)'
_computing_structure_solution 'SHELXS-97 (Sheldrick, 1990)'
_diffrn_ambient_temperature 273(2)
_diffrn_measured_fraction_theta_full 0.998
_diffrn_measured_fraction_theta_max 0.998
_diffrn_measurement_device_type 'CCD area detector'
_diffrn_measurement_method 'phi and omega scans'
_diffrn_radiation_monochromator graphite
_diffrn_radiation_source 'fine-focus sealed tube'
_diffrn_radiation_type MoK\a
_diffrn_radiation_wavelength 0.71073
_diffrn_reflns_av_R_equivalents 0.0485
_diffrn_reflns_av_sigmaI/netI 0.0484
_diffrn_reflns_limit_h_max 11
_diffrn_reflns_limit_h_min -12
_diffrn_reflns_limit_k_max 22
_diffrn_reflns_limit_k_min -21
_diffrn_reflns_limit_l_max 8
_diffrn_reflns_limit_l_min -8
_diffrn_reflns_number 8905
_diffrn_reflns_theta_full 28.34
_diffrn_reflns_theta_max 28.34
_diffrn_reflns_theta_min 2.29
_exptl_absorpt_coefficient_mu 5.863
_exptl_absorpt_correction_T_max 1.0000
_exptl_absorpt_correction_T_min 0.4069
_exptl_absorpt_correction_type multi-scan
_exptl_crystal_colour colorless
_exptl_crystal_density_diffrn 2.181
_exptl_crystal_density_meas 0
_exptl_crystal_density_method 'not measured'
_exptl_crystal_description plate
_exptl_crystal_F_000 640
_exptl_crystal_size_max 0.4
_exptl_crystal_size_mid 0.3
_exptl_crystal_size_min 0.24
_refine_diff_density_max 4.285
_refine_diff_density_min -2.516
_refine_diff_density_rms 0.354
_refine_ls_extinction_method none
_refine_ls_goodness_of_fit_ref 1.062
_refine_ls_hydrogen_treatment constr
_refine_ls_matrix_type full
_refine_ls_number_parameters 123
_refine_ls_number_reflns 2533
_refine_ls_number_restraints 0
_refine_ls_restrained_S_all 1.062
_refine_ls_R_factor_all 0.1392
_refine_ls_R_factor_gt 0.0995
_refine_ls_shift/su_max 0.000
_refine_ls_shift/su_mean 0.000
_refine_ls_structure_factor_coef Fsqd
_refine_ls_weighting_details 'calc w=1/[\s^2^(Fo^2^)+(0.2000P)^2^+0.0000P] where P=(Fo^2^+2Fc^2^)/3'
_refine_ls_weighting_scheme calc
_refine_ls_wR_factor_gt 0.2617
_refine_ls_wR_factor_ref 0.3000
_reflns_number_gt 1499
_reflns_number_total 2533
_reflns_threshold_expression >2sigma(I)
_cod_data_source_file om060198hsi20060506_044031.cif
_cod_data_source_block Me2-bimyAgBr
_cod_depositor_comments
;
The following automatic conversions were performed:

'_symmetry_cell_setting' value 'Monoclinic' changed to 'monoclinic'
according to /home/saulius/struct/CIF-dictionaries/cif_core.dic
dictionary named 'cif_core.dic' version 2.4.1 from 2010-06-29.

Automatic conversion script
Id: cif_fix_values 1715 2011-07-08 13:25:40Z adriana 
;
_cod_original_sg_symbol_H-M P2(1)/c
_cod_database_code 4075314

loop_
_symmetry_equiv_pos_as_xyz
'x, y, z'
'-x, y+1/2, -z+1/2'
'-x, -y, -z'
'x, -y-1/2, z-1/2'

loop_
_atom_site_label
_atom_site_type_symbol
_atom_site_fract_x
_atom_site_fract_y
_atom_site_fract_z
_atom_site_U_iso_or_equiv
_atom_site_adp_type
_atom_site_occupancy
_atom_site_symmetry_multiplicity
_atom_site_calc_flag
_atom_site_refinement_flags
Ag1 Ag 0.5000 0.0000 0.0000 0.0513(4) Uani 1 2 d S
Ag2 Ag 0.5000 0.0000 -0.5000 0.0841(6) Uani 1 2 d S
Br1 Br 0.27906(15) 0.07977(9) -0.5691(3) 0.0990(7) Uani 1 1 d .
N1 N 0.7682(8) 0.1139(4) 0.1116(10) 0.0399(15) Uani 1 1 d .
N2 N 0.5605(8) 0.1783(4) 0.0334(9) 0.0419(15) Uani 1 1 d .
C1 C 0.6223(10) 0.1045(4) 0.0573(12) 0.0440(19) Uani 1 1 d .
C6 C 0.6760(12) 0.3144(5) 0.0770(13) 0.051(2) Uani 1 1 d .
H6 H 0.5861 0.3425 0.0431 0.062 Uiso 1 1 calc R
C8 C 0.9462(13) 0.3111(6) 0.1767(16) 0.060(2) Uani 1 1 d .
H8 H 1.0367 0.3386 0.2075 0.072 Uiso 1 1 calc R
C4 C 0.6761(11) 0.2346(5) 0.0779(11) 0.044(2) Uani 1 1 d .
C9 C 0.9485(13) 0.2298(6) 0.1810(16) 0.057(2) Uani 1 1 d .
H9 H 1.0387 0.2021 0.2169 0.068 Uiso 1 1 calc R
C5 C 0.8120(9) 0.1921(5) 0.1298(12) 0.0430(18) Uani 1 1 d .
C3 C 0.4002(11) 0.1947(6) -0.0267(16) 0.062(3) Uani 1 1 d .
H3A H 0.3503 0.1599 -0.1363 0.094 Uiso 1 1 calc R
H3B H 0.3837 0.2479 -0.0737 0.094 Uiso 1 1 calc R
H3C H 0.3607 0.1872 0.0901 0.094 Uiso 1 1 calc R
C2 C 0.8793(11) 0.0469(5) 0.1548(16) 0.061(2) Uani 1 1 d .
H2A H 0.8302 -0.0001 0.0919 0.092 Uiso 1 1 calc R
H2B H 0.9166 0.0393 0.3016 0.092 Uiso 1 1 calc R
H2C H 0.9618 0.0588 0.0984 0.092 Uiso 1 1 calc R
C7 C 0.8114(15) 0.3520(5) 0.1274(14) 0.064(3) Uani 1 1 d .
H7 H 0.8134 0.4066 0.1287 0.077 Uiso 1 1 calc R

loop_
_atom_site_aniso_label
_atom_site_aniso_U_11
_atom_site_aniso_U_22
_atom_site_aniso_U_33
_atom_site_aniso_U_23
_atom_site_aniso_U_13
_atom_site_aniso_U_12
Ag1 0.0567(7) 0.0365(6) 0.0626(7) -0.0015(4) 0.0196(5) 0.0008(4)
Ag2 0.0518(8) 0.0444(8) 0.1455(14) -0.0011(6) 0.0091(8) -0.0006(5)
Br1 0.0723(10) 0.0715(10) 0.1468(15) 0.0024(7) 0.0192(9) 0.0015(6)
N1 0.045(4) 0.023(3) 0.053(4) 0.003(3) 0.016(3) 0.010(3)
N2 0.048(4) 0.033(3) 0.046(3) -0.002(3) 0.014(3) 0.005(3)
C1 0.061(5) 0.030(4) 0.047(4) 0.001(3) 0.026(4) 0.008(4)
C6 0.071(6) 0.037(5) 0.051(4) 0.008(3) 0.024(4) 0.010(4)
C8 0.073(6) 0.046(6) 0.063(5) -0.005(4) 0.020(5) -0.014(5)
C4 0.066(6) 0.039(4) 0.032(3) 0.006(3) 0.021(4) 0.019(4)
C9 0.062(6) 0.049(5) 0.057(5) 0.002(5) 0.013(5) -0.002(5)
C5 0.048(5) 0.038(4) 0.044(4) 0.003(3) 0.016(3) 0.001(4)
C3 0.066(6) 0.041(5) 0.077(6) 0.004(4) 0.015(5) 0.025(5)
C2 0.064(6) 0.036(5) 0.086(6) 0.007(4) 0.025(5) 0.016(4)
C7 0.108(9) 0.028(4) 0.061(5) 0.002(4) 0.032(5) -0.010(5)

loop_
_atom_type_symbol
_atom_type_description
_atom_type_scat_dispersion_real
_atom_type_scat_dispersion_imag
_atom_type_scat_source
C C 0.0033 0.0016 'International Tables Vol C Tables 4.2.6.8 and 6.1.1.4'
H H 0.0000 0.0000 'International Tables Vol C Tables 4.2.6.8 and 6.1.1.4'
N N 0.0061 0.0033 'International Tables Vol C Tables 4.2.6.8 and 6.1.1.4'
Br Br -0.2901 2.4595 'International Tables Vol C Tables 4.2.6.8 and 6.1.1.4'
Ag Ag -0.8971 1.1015 'International Tables Vol C Tables 4.2.6.8 and 6.1.1.4'

loop_
_geom_angle_atom_site_label_1
_geom_angle_atom_site_label_2
_geom_angle_atom_site_label_3
_geom_angle
_geom_angle_site_symmetry_1
_geom_angle_site_symmetry_3
C1 Ag1 C1 180.0 . 3_655
C1 Ag1 Ag2 87.9(2) . 1_556
C1 Ag1 Ag2 92.1(2) 3_655 1_556
C1 Ag1 Ag2 92.1(2) . .
C1 Ag1 Ag2 87.9(2) 3_655 .
Ag2 Ag1 Ag2 180.0 1_556 .
Br1 Ag2 Br1 180.0 3_654 .
Br1 Ag2 Ag1 92.22(4) 3_654 .
Br1 Ag2 Ag1 87.78(4) . .
Br1 Ag2 Ag1 87.77(4) 3_654 1_554
Br1 Ag2 Ag1 92.22(4) . 1_554
Ag1 Ag2 Ag1 180.0 . 1_554
C1 N1 C5 113.2(6) . .
C1 N1 C2 123.8(7) . .
C5 N1 C2 122.9(7) . .
C1 N2 C4 109.6(7) . .
C1 N2 C3 124.7(7) . .
C4 N2 C3 125.7(7) . .
N1 C1 N2 106.6(7) . .
N1 C1 Ag1 128.3(5) . .
N2 C1 Ag1 125.1(6) . .
C7 C6 C4 118.0(9) . .
C7 C6 H6 121.0 . .
C4 C6 H6 121.0 . .
C9 C8 C7 121.1(9) . .
C9 C8 H8 119.5 . .
C7 C8 H8 119.5 . .
C6 C4 N2 133.1(8) . .
C6 C4 C5 121.0(9) . .
N2 C4 C5 105.9(7) . .
C5 C9 C8 117.1(10) . .
C5 C9 H9 121.5 . .
C8 C9 H9 121.5 . .
C9 C5 N1 134.2(8) . .
C9 C5 C4 121.1(9) . .
N1 C5 C4 104.8(7) . .
N2 C3 H3A 109.5 . .
N2 C3 H3B 109.5 . .
H3A C3 H3B 109.5 . .
N2 C3 H3C 109.5 . .
H3A C3 H3C 109.5 . .
H3B C3 H3C 109.5 . .
N1 C2 H2A 109.5 . .
N1 C2 H2B 109.5 . .
H2A C2 H2B 109.5 . .
N1 C2 H2C 109.5 . .
H2A C2 H2C 109.5 . .
H2B C2 H2C 109.5 . .
C6 C7 C8 121.6(9) . .
C6 C7 H7 119.2 . .
C8 C7 H7 119.2 . .

loop_
_geom_bond_atom_site_label_1
_geom_bond_atom_site_label_2
_geom_bond_distance
_geom_bond_site_symmetry_2
Ag1 C1 2.089(8) .
Ag1 C1 2.089(8) 3_655
Ag1 Ag2 3.3578(6) 1_556
Ag1 Ag2 3.3578(5) .
Ag2 Br1 2.3890(14) 3_654
Ag2 Br1 2.3890(14) .
Ag2 Ag1 3.3578(6) 1_554
N1 C1 1.304(11) .
N1 C5 1.391(10) .
N1 C2 1.510(11) .
N2 C1 1.372(10) .
N2 C4 1.406(12) .
N2 C3 1.450(12) .
C6 C7 1.363(15) .
C6 C4 1.362(12) .
C6 H6 0.9300 .
C8 C9 1.387(13) .
C8 C7 1.386(16) .
C8 H8 0.9300 .
C4 C5 1.407(12) .
C9 C5 1.372(14) .
C9 H9 0.9300 .
C3 H3A 0.9600 .
C3 H3B 0.9600 .
C3 H3C 0.9600 .
C2 H2A 0.9600 .
C2 H2B 0.9600 .
C2 H2C 0.9600 .
C7 H7 0.9300 .
